data_7208281
loop_
_publ_author_name
'Hao, Xiang-Rong'
'Wang, Xin-Long'
'Shao, Kui-Zhan'
'Yang, Guang-Sheng'
'Su, Zhong-Min'
'Yuan, Gang'

_publ_section_title
;
 Remarkable solvent-size effects in constructing novel porous
 1,3,5-benzenetricarboxylate metal--organic frameworks
;
_journal_issue 17
_journal_name_full CrystEngComm
_journal_page_first 5596
_journal_paper_doi 10.1039/c2ce25343g
_journal_volume 14
_journal_year 2012
_chemical_formula_moiety 'C9 H3 O6 Zn, C4 H9 N O , C2 H8 N '
_chemical_formula_sum 'C15 H20 N2 O7 Zn'
_chemical_formula_weight 405.70
_chemical_name_systematic ?
_space_group_IT_number 14
_symmetry_cell_setting monoclinic
_symmetry_space_group_name_Hall '-P 2yn'
_symmetry_space_group_name_H-M 'P 1 21/n 1'
_atom_sites_solution_hydrogens geom
_atom_sites_solution_primary direct
_atom_sites_solution_secondary difmap
_audit_creation_method SHELXL-97
_cell_angle_alpha 90.000
_cell_angle_beta 100.942(5)
_cell_angle_gamma 90.000
_cell_formula_units_Z 4
_cell_length_a 9.320(5)
_cell_length_b 16.107(5)
_cell_length_c 12.608(5)
_cell_measurement_reflns_used 2586
_cell_measurement_temperature 293(2)
_cell_measurement_theta_max 24.85
_cell_measurement_theta_min 3.52
_cell_volume 1858.3(14)
_computing_cell_refinement 'SAINT (Bruker, 2004)'
_computing_data_collection 'APEX2 (Bruker, 2004)'
_computing_data_reduction SAINT
_computing_molecular_graphics SHELXTL
_computing_publication_material 'SHELXTL and local programs'
_computing_structure_refinement SHELXTL
_computing_structure_solution 'SHELXTL (Sheldrick, 2001)'
_diffrn_ambient_temperature 293(2)
_diffrn_measured_fraction_theta_full 0.997
_diffrn_measured_fraction_theta_max 0.997
_diffrn_measurement_device_type 'Bruker Smart Apex2 CCD'
_diffrn_measurement_method 'phi and omega scans'
_diffrn_radiation_monochromator graphite
_diffrn_radiation_source 'fine-focus sealed tube'
_diffrn_radiation_type MoK\a
_diffrn_radiation_wavelength 0.71069
_diffrn_reflns_av_R_equivalents 0.0630
_diffrn_reflns_av_sigmaI/netI 0.0761
_diffrn_reflns_limit_h_max 8
_diffrn_reflns_limit_h_min -11
_diffrn_reflns_limit_k_max 13
_diffrn_reflns_limit_k_min -19
_diffrn_reflns_limit_l_max 14
_diffrn_reflns_limit_l_min -15
_diffrn_reflns_number 9299
_diffrn_reflns_theta_full 25.06
_diffrn_reflns_theta_max 25.06
_diffrn_reflns_theta_min 2.07
_diffrn_standards_decay_% 0
_exptl_absorpt_coefficient_mu 1.359
_exptl_absorpt_correction_T_max 0.8140
_exptl_absorpt_correction_T_min 0.7634
_exptl_absorpt_correction_type multi-scan
_exptl_absorpt_process_details '(SADABS; Bruker, 2004)'
_exptl_crystal_colour colourless
_exptl_crystal_density_diffrn 1.450
_exptl_crystal_density_method 'not measured'
_exptl_crystal_description block
_exptl_crystal_F_000 840
_exptl_crystal_size_max 0.21
_exptl_crystal_size_mid 0.16
_exptl_crystal_size_min 0.16
_refine_diff_density_max 0.461
_refine_diff_density_min -0.358
_refine_diff_density_rms 0.082
_refine_ls_extinction_method none
_refine_ls_goodness_of_fit_ref 0.973
_refine_ls_hydrogen_treatment constr
_refine_ls_matrix_type full
_refine_ls_number_parameters 283
_refine_ls_number_reflns 3281
_refine_ls_number_restraints 231
_refine_ls_restrained_S_all 0.944
_refine_ls_R_factor_all 0.0874
_refine_ls_R_factor_gt 0.0486
_refine_ls_shift/su_max 0.000
_refine_ls_shift/su_mean 0.000
_refine_ls_structure_factor_coef Fsqd
_refine_ls_weighting_details 'calc w=1/[\s^2^(Fo^2^)+(0.0681P)^2^+0.0000P] where P=(Fo^2^+2Fc^2^)/3'
_refine_ls_weighting_scheme calc
_refine_ls_wR_factor_gt 0.1101
_refine_ls_wR_factor_ref 0.1269
_reflns_number_gt 2185
_reflns_number_total 3281
_reflns_threshold_expression >2sigma(I)
_cod_data_source_file c2ce25343g.txt
_cod_data_source_block 4
_cod_depositor_comments
;
The following automatic conversions were performed:

'_symmetry_cell_setting' value 'Monoclinic' changed to 'monoclinic'
according to /home/saulius/struct/CIF-dictionaries/cif_core.dic
dictionary named 'cif_core.dic' version 2.4.1 from 2010-06-29.

Automatic conversion script
Id: cif_fix_values 1891 2012-01-12 08:04:46Z andrius 
;
_cod_original_sg_symbol_H-M 'P 21/n'
_cod_database_code 7208281

loop_
_symmetry_equiv_pos_as_xyz
'x, y, z'
'-x+1/2, y+1/2, -z+1/2'
'-x, -y, -z'
'x-1/2, -y-1/2, z-1/2'

loop_
_atom_site_label
_atom_site_type_symbol
_atom_site_fract_x
_atom_site_fract_y
_atom_site_fract_z
_atom_site_U_iso_or_equiv
_atom_site_adp_type
_atom_site_occupancy
_atom_site_symmetry_multiplicity
_atom_site_calc_flag
_atom_site_refinement_flags
_atom_site_disorder_assembly
_atom_site_disorder_group
O7 O 0.349(2) 0.0913(17) 0.393(3) 0.141(9) Uani 0.59(2) 1 d PDU A 1
C12 C 0.496(2) 0.0863(13) 0.4106(13) 0.116(7) Uani 0.59(2) 1 d PDU A 1
C13 C 0.571(3) 0.0384(16) 0.3318(16) 0.126(8) Uani 0.59(2) 1 d PDU A 1
N2 N 0.5634(17) 0.1349(10) 0.4907(11) 0.122(6) Uani 0.59(2) 1 d PDU A 1
C14 C 0.738(2) 0.131(2) 0.497(3) 0.132(10) Uani 0.59(2) 1 d PDU A 1
C15 C 0.481(4) 0.181(2) 0.564(2) 0.123(11) Uani 0.59(2) 1 d PDU A 1
O7' O 0.377(3) 0.063(3) 0.402(4) 0.136(12) Uani 0.41(2) 1 d PDU A 2
C12' C 0.479(3) 0.1130(19) 0.458(2) 0.127(9) Uani 0.41(2) 1 d PDU A 2
C13' C 0.443(5) 0.180(3) 0.535(3) 0.101(11) Uani 0.41(2) 1 d PDU A 2
N2' N 0.614(3) 0.0975(14) 0.4425(16) 0.131(8) Uani 0.41(2) 1 d PDU A 2
C14' C 0.725(3) 0.155(4) 0.526(5) 0.128(13) Uani 0.41(2) 1 d PDU A 2
C15' C 0.639(4) 0.0303(19) 0.366(2) 0.102(9) Uani 0.41(2) 1 d PDU A 2
C1 C 0.2061(4) 0.1276(3) 0.8420(3) 0.0336(10) Uani 1 1 d . . .
C2 C 0.0643(4) 0.1222(3) 0.8619(3) 0.0351(11) Uani 1 1 d . . .
H2 H 0.0420 0.0821 0.9094 0.042 Uiso 1 1 calc R . .
C3 C -0.0440(4) 0.1760(3) 0.8118(3) 0.0352(11) Uani 1 1 d . . .
C4 C -0.0113(5) 0.2343(3) 0.7398(4) 0.0406(11) Uani 1 1 d . . .
H4 H -0.0845 0.2691 0.7042 0.049 Uiso 1 1 calc R . .
C5 C 0.1302(5) 0.2415(3) 0.7199(4) 0.0424(12) Uani 1 1 d . . .
C6 C 0.2375(5) 0.1882(3) 0.7720(4) 0.0409(12) Uani 1 1 d . . .
H6 H 0.3324 0.1932 0.7597 0.049 Uiso 1 1 calc R . .
C7 C 0.3209(5) 0.0680(3) 0.8970(3) 0.0349(11) Uani 1 1 d . . .
C8 C -0.1966(5) 0.1695(3) 0.8377(4) 0.0395(11) Uani 1 1 d . . .
C9 C 0.1673(6) 0.3062(3) 0.6431(4) 0.0521(13) Uani 1 1 d . . .
C10 C 0.0290(10) 0.0708(7) 0.3241(8) 0.200(6) Uani 1 1 d . . .
H10A H -0.0600 0.0470 0.2851 0.300 Uiso 1 1 calc R . .
H10B H 0.0092 0.1003 0.3859 0.300 Uiso 1 1 calc R . .
H10C H 0.0985 0.0274 0.3475 0.300 Uiso 1 1 calc R . .
C11 C 0.1282(8) 0.0934(5) 0.1580(6) 0.105(3) Uani 1 1 d . . .
H11A H 0.1935 0.0472 0.1757 0.158 Uiso 1 1 calc R . .
H11B H 0.1762 0.1365 0.1252 0.158 Uiso 1 1 calc R . .
H11C H 0.0425 0.0757 0.1084 0.158 Uiso 1 1 calc R . .
N1 N 0.0860(7) 0.1255(4) 0.2570(5) 0.107(2) Uani 1 1 d . . .
H1A H 0.1654 0.1496 0.2969 0.128 Uiso 1 1 calc R . .
H1B H 0.0195 0.1658 0.2374 0.128 Uiso 1 1 calc R . .
O1 O 0.4463(3) 0.0743(2) 0.8750(2) 0.0428(8) Uani 1 1 d . . .
O2 O 0.2835(3) 0.0171(2) 0.9609(3) 0.0460(8) Uani 1 1 d . . .
O3 O -0.2141(3) 0.1088(2) 0.8980(3) 0.0473(9) Uani 1 1 d . . .
O4 O -0.2902(4) 0.2200(2) 0.8016(3) 0.0705(12) Uani 1 1 d . . .
O5 O 0.0633(4) 0.3360(2) 0.5755(3) 0.0567(10) Uani 1 1 d . . .
O6 O 0.2970(4) 0.3267(3) 0.6484(3) 0.0833(14) Uani 1 1 d . . .
Zn1 Zn 0.63271(5) 0.08742(3) 0.97674(4) 0.03157(18) Uani 1 1 d . . .

loop_
_atom_site_aniso_label
_atom_site_aniso_U_11
_atom_site_aniso_U_22
_atom_site_aniso_U_33
_atom_site_aniso_U_23
_atom_site_aniso_U_13
_atom_site_aniso_U_12
O7 0.115(11) 0.144(19) 0.141(14) -0.002(14) -0.034(9) 0.008(10)
C12 0.191(18) 0.091(12) 0.061(10) 0.013(9) 0.013(12) -0.018(14)
C13 0.21(2) 0.094(12) 0.076(13) -0.014(10) 0.021(13) 0.059(13)
N2 0.165(15) 0.103(11) 0.092(11) 0.010(8) 0.009(10) -0.013(10)
C14 0.103(15) 0.15(2) 0.13(2) -0.031(15) -0.007(14) -0.036(14)
C15 0.145(17) 0.139(17) 0.08(2) -0.043(15) 0.008(14) 0.023(13)
O7' 0.17(3) 0.13(2) 0.094(15) -0.002(17) -0.008(18) -0.014(19)
C12' 0.20(2) 0.109(18) 0.071(17) 0.014(14) 0.013(17) -0.007(17)
C13' 0.17(3) 0.106(19) 0.026(12) -0.017(11) 0.018(17) 0.030(19)
N2' 0.193(18) 0.125(16) 0.080(14) 0.010(12) 0.038(14) -0.005(15)
C14' 0.085(17) 0.17(3) 0.13(3) -0.057(19) 0.017(15) -0.004(16)
C15' 0.15(2) 0.12(2) 0.044(13) -0.010(13) 0.029(14) 0.020(17)
C1 0.028(2) 0.039(3) 0.035(2) 0.003(2) 0.0086(19) 0.0026(19)
C2 0.030(2) 0.037(3) 0.040(3) 0.006(2) 0.010(2) -0.003(2)
C3 0.027(2) 0.038(3) 0.043(3) 0.004(2) 0.011(2) -0.0005(19)
C4 0.031(3) 0.043(3) 0.049(3) 0.010(2) 0.009(2) 0.005(2)
C5 0.033(3) 0.042(3) 0.054(3) 0.016(2) 0.013(2) -0.002(2)
C6 0.028(2) 0.048(3) 0.050(3) 0.009(2) 0.016(2) -0.003(2)
C7 0.028(2) 0.041(3) 0.035(2) -0.005(2) 0.006(2) -0.0004(19)
C8 0.031(3) 0.044(3) 0.044(3) 0.004(2) 0.009(2) 0.003(2)
C9 0.047(3) 0.051(3) 0.060(3) 0.012(3) 0.015(3) 0.000(3)
C10 0.098(7) 0.307(17) 0.202(11) 0.130(11) 0.044(7) -0.010(8)
C11 0.102(6) 0.103(6) 0.109(6) -0.050(5) 0.018(5) 0.004(4)
N1 0.123(5) 0.095(5) 0.107(5) -0.031(4) 0.031(4) -0.027(4)
O1 0.0266(17) 0.061(2) 0.0405(17) 0.0012(16) 0.0051(13) 0.0027(15)
O2 0.0340(18) 0.045(2) 0.061(2) 0.0227(17) 0.0158(16) 0.0101(15)
O3 0.0362(19) 0.047(2) 0.065(2) 0.0141(17) 0.0241(16) 0.0021(15)
O4 0.037(2) 0.067(3) 0.111(3) 0.038(2) 0.022(2) 0.0161(19)
O5 0.045(2) 0.066(3) 0.060(2) 0.028(2) 0.0124(18) 0.0024(18)
O6 0.042(2) 0.093(3) 0.117(3) 0.056(3) 0.022(2) -0.007(2)
Zn1 0.0228(3) 0.0343(3) 0.0393(3) -0.0001(3) 0.01030(19) 0.0021(2)

loop_
_atom_type_symbol
_atom_type_description
_atom_type_scat_dispersion_real
_atom_type_scat_dispersion_imag
_atom_type_scat_source
C C 0.0033 0.0016 'International Tables Vol C Tables 4.2.6.8 and 6.1.1.4'
H H 0.0000 0.0000 'International Tables Vol C Tables 4.2.6.8 and 6.1.1.4'
N N 0.0061 0.0033 'International Tables Vol C Tables 4.2.6.8 and 6.1.1.4'
O O 0.0106 0.0060 'International Tables Vol C Tables 4.2.6.8 and 6.1.1.4'
Zn Zn 0.2839 1.4301 'International Tables Vol C Tables 4.2.6.8 and 6.1.1.4'

loop_
_geom_angle_atom_site_label_1
_geom_angle_atom_site_label_2
_geom_angle_atom_site_label_3
_geom_angle
_geom_angle_site_symmetry_1
_geom_angle_site_symmetry_3
N2 C12 O7 114(2) . .
N2 C12 C13 125.6(17) . .
O7 C12 C13 120(2) . .
C12 N2 C15 122.0(16) . .
C12 N2 C14 109.5(15) . .
C15 N2 C14 128.5(17) . .
N2' C12' O7' 114(3) . .
N2' C12' C13' 123(2) . .
O7' C12' C13' 123(3) . .
C12' N2' C15' 119.6(18) . .
C12' N2' C14' 107.3(18) . .
C15' N2' C14' 133(2) . .
C6 C1 C2 118.8(4) . .
C6 C1 C7 121.7(4) . .
C2 C1 C7 119.5(4) . .
C3 C2 C1 120.7(4) . .
C3 C2 H2 119.6 . .
C1 C2 H2 119.6 . .
C4 C3 C2 119.5(4) . .
C4 C3 C8 121.4(4) . .
C2 C3 C8 119.1(4) . .
C3 C4 C5 120.7(4) . .
C3 C4 H4 119.7 . .
C5 C4 H4 119.7 . .
C6 C5 C4 119.0(4) . .
C6 C5 C9 120.0(4) . .
C4 C5 C9 120.9(4) . .
C1 C6 C5 121.2(4) . .
C1 C6 H6 119.4 . .
C5 C6 H6 119.4 . .
O2 C7 O1 125.7(4) . .
O2 C7 C1 117.2(4) . .
O1 C7 C1 117.2(4) . .
O4 C8 O3 125.1(4) . .
O4 C8 C3 120.5(4) . .
O3 C8 C3 114.5(4) . .
O6 C9 O5 123.4(5) . .
O6 C9 C5 119.3(5) . .
O5 C9 C5 117.3(4) . .
N1 C10 H10A 109.5 . .
N1 C10 H10B 109.5 . .
H10A C10 H10B 109.5 . .
N1 C10 H10C 109.5 . .
H10A C10 H10C 109.5 . .
H10B C10 H10C 109.5 . .
N1 C11 H11A 109.5 . .
N1 C11 H11B 109.5 . .
H11A C11 H11B 109.5 . .
N1 C11 H11C 109.5 . .
H11A C11 H11C 109.5 . .
H11B C11 H11C 109.5 . .
C10 N1 C11 119.2(8) . .
C10 N1 H1A 107.5 . .
C11 N1 H1A 107.5 . .
C10 N1 H1B 107.5 . .
C11 N1 H1B 107.5 . .
H1A N1 H1B 107.0 . .
C7 O1 Zn1 127.6(3) . .
C7 O2 Zn1 133.4(3) . 3_657
C8 O3 Zn1 129.9(3) . 1_455
C9 O5 Zn1 111.6(3) . 4_565
O3 Zn1 O5 125.96(15) 1_655 4_666
O3 Zn1 O2 94.75(13) 1_655 3_657
O5 Zn1 O2 116.33(15) 4_666 3_657
O3 Zn1 O1 109.52(14) 1_655 .
O5 Zn1 O1 97.20(14) 4_666 .
O2 Zn1 O1 113.94(14) 3_657 .

loop_
_geom_bond_atom_site_label_1
_geom_bond_atom_site_label_2
_geom_bond_distance
_geom_bond_site_symmetry_2
O7 C12 1.35(2) .
C12 N2 1.335(17) .
C12 C13 1.525(14) .
N2 C15 1.505(14) .
N2 C14 1.62(2) .
O7' C12' 1.34(3) .
C12' N2' 1.342(19) .
C12' C13' 1.524(15) .
N2' C15' 1.500(14) .
N2' C14' 1.62(2) .
C1 C6 1.384(6) .
C1 C2 1.394(5) .
C1 C7 1.506(6) .
C2 C3 1.388(6) .
C2 H2 0.9300 .
C3 C4 1.379(6) .
C3 C8 1.522(6) .
C4 C5 1.394(6) .
C4 H4 0.9300 .
C5 C6 1.385(6) .
C5 C9 1.506(7) .
C6 H6 0.9300 .
C7 O2 1.244(5) .
C7 O1 1.256(5) .
C8 O4 1.216(5) .
C8 O3 1.269(5) .
C9 O6 1.243(6) .
C9 O5 1.258(6) .
C10 N1 1.394(9) .
C10 H10A 0.9600 .
C10 H10B 0.9600 .
C10 H10C 0.9600 .
C11 N1 1.472(8) .
C11 H11A 0.9600 .
C11 H11B 0.9600 .
C11 H11C 0.9600 .
N1 H1A 0.9000 .
N1 H1B 0.9000 .
O1 Zn1 1.965(3) .
O2 Zn1 1.957(3) 3_657
O3 Zn1 1.918(3) 1_455
O5 Zn1 1.949(3) 4_565
Zn1 O3 1.918(3) 1_655
Zn1 O5 1.949(3) 4_666
Zn1 O2 1.957(3) 3_657

loop_
_geom_hbond_atom_site_label_D
_geom_hbond_atom_site_label_H
_geom_hbond_atom_site_label_A
_geom_hbond_distance_DH
_geom_hbond_distance_HA
_geom_hbond_distance_DA
_geom_hbond_angle_DHA
_geom_hbond_site_symmetry_A
N1 H1B O6 0.90 2.17 2.885(8) 136.4 4_565
N1 H1A O4 0.90 2.14 2.757(7) 125.0 4_665
N1 H1A O7 0.90 2.12 2.77(2) 128.2 .

loop_
_geom_torsion_atom_site_label_1
_geom_torsion_atom_site_label_2
_geom_torsion_atom_site_label_3
_geom_torsion_atom_site_label_4
_geom_torsion
_geom_torsion_site_symmetry_4
O7 C12 N2 C15 8(4) .
C13 C12 N2 C15 179(3) .
O7 C12 N2 C14 -175(3) .
C13 C12 N2 C14 -4(3) .
O7' C12' N2' C15' 1(4) .
C13' C12' N2' C15' 180(3) .
O7' C12' N2' C14' -173(4) .
C13' C12' N2' C14' 5(5) .
C6 C1 C2 C3 0.6(7) .
C7 C1 C2 C3 -179.6(4) .
C1 C2 C3 C4 1.3(7) .
C1 C2 C3 C8 -178.5(4) .
C2 C3 C4 C5 -2.3(7) .
C8 C3 C4 C5 177.6(4) .
C3 C4 C5 C6 1.3(7) .
C3 C4 C5 C9 -178.8(4) .
C2 C1 C6 C5 -1.7(7) .
C7 C1 C6 C5 178.5(4) .
C4 C5 C6 C1 0.8(7) .
C9 C5 C6 C1 -179.2(4) .
C6 C1 C7 O2 178.1(4) .
C2 C1 C7 O2 -1.8(6) .
C6 C1 C7 O1 -1.4(6) .
C2 C1 C7 O1 178.8(4) .
C4 C3 C8 O4 -5.7(7) .
C2 C3 C8 O4 174.2(5) .
C4 C3 C8 O3 174.3(4) .
C2 C3 C8 O3 -5.9(6) .
C6 C5 C9 O6 -19.4(8) .
C4 C5 C9 O6 160.6(5) .
C6 C5 C9 O5 159.8(5) .
C4 C5 C9 O5 -20.1(7) .
O2 C7 O1 Zn1 -53.2(6) .
C1 C7 O1 Zn1 126.2(4) .
O1 C7 O2 Zn1 -18.6(7) 3_657
C1 C7 O2 Zn1 162.0(3) 3_657
O4 C8 O3 Zn1 -14.7(8) 1_455
C3 C8 O3 Zn1 165.3(3) 1_455
O6 C9 O5 Zn1 3.2(7) 4_565
C5 C9 O5 Zn1 -176.1(3) 4_565
C7 O1 Zn1 O3 -172.4(3) 1_655
C7 O1 Zn1 O5 -40.1(4) 4_666
C7 O1 Zn1 O2 82.9(4) 3_657
